data_4112117
loop_
_publ_author_name
'Jieying Jiao'
'Gary J. Long'
'Leila Rebbouh'
'Fernande Grandjean'
'Alicia M. Beatty'
'Thomas P. Fehlner'

_publ_section_title
;
 Properties of a Mixed-Valence (FeII)2(FeIII)2 Square Cell for Utilization
 in the Quantum Cellular Automata Paradigm for Molecular Electronics
;
_journal_name_full 'Journal of the American Chemical Society'
_journal_page_first 17819
_journal_page_last 17831
_journal_paper_doi 10.1021/ja0550935
_journal_volume 127
_journal_year 2005
_chemical_formula_sum 'C49 H41 Co Fe4'
_chemical_formula_weight 912.15
_chemical_name_systematic
;
 ?
;
_space_group_IT_number 4
_symmetry_cell_setting monoclinic
_symmetry_space_group_name_Hall 'P 2yb'
_symmetry_space_group_name_H-M 'P 1 21 1'
_atom_sites_solution_hydrogens difmap
_atom_sites_solution_primary direct
_atom_sites_solution_secondary difmap
_audit_creation_method SHELXL-97
_cell_angle_alpha 90.00
_cell_angle_beta 91.1200(10)
_cell_angle_gamma 90.00
_cell_formula_units_Z 2
_cell_length_a 11.7557(5)
_cell_length_b 10.2852(4)
_cell_length_c 15.3256(6)
_cell_measurement_reflns_used 9133
_cell_measurement_temperature 100(2)
_cell_measurement_theta_max 28.28
_cell_measurement_theta_min 2.39
_cell_volume 1852.66(13)
_computing_cell_refinement 'Bruker SMART'
_computing_data_collection 'Bruker SMART'
_computing_data_reduction 'Bruker SHELXTL'
_computing_molecular_graphics 'Bruker SHELXTL'
_computing_publication_material 'Bruker SHELXTL'
_computing_structure_refinement 'SHELXL-97 (Sheldrick, 1997)'
_computing_structure_solution 'SHELXS-97 (Sheldrick, 1990)'
_diffrn_ambient_temperature 100(2)
_diffrn_measured_fraction_theta_full 0.997
_diffrn_measured_fraction_theta_max 0.997
_diffrn_measurement_device_type 'CCD area detector'
_diffrn_measurement_method 'phi and omega scans'
_diffrn_radiation_monochromator graphite
_diffrn_radiation_source 'fine-focus sealed tube'
_diffrn_radiation_type MoK\a
_diffrn_radiation_wavelength 0.71073
_diffrn_reflns_av_R_equivalents 0.0159
_diffrn_reflns_av_sigmaI/netI 0.0303
_diffrn_reflns_limit_h_max 15
_diffrn_reflns_limit_h_min -15
_diffrn_reflns_limit_k_max 13
_diffrn_reflns_limit_k_min -13
_diffrn_reflns_limit_l_max 20
_diffrn_reflns_limit_l_min -20
_diffrn_reflns_number 19947
_diffrn_reflns_theta_full 28.30
_diffrn_reflns_theta_max 28.30
_diffrn_reflns_theta_min 2.20
_exptl_absorpt_coefficient_mu 2.004
_exptl_absorpt_correction_T_max 1.0000
_exptl_absorpt_correction_T_min 0.9036
_exptl_absorpt_correction_type empirical
_exptl_absorpt_process_details SADABS
_exptl_crystal_colour orange
_exptl_crystal_density_diffrn 1.635
_exptl_crystal_description prism
_exptl_crystal_F_000 932
_exptl_crystal_size_max 0.35
_exptl_crystal_size_mid 0.30
_exptl_crystal_size_min 0.30
_refine_diff_density_max 0.333
_refine_diff_density_min -0.373
_refine_diff_density_rms 0.073
_refine_ls_abs_structure_details 'Flack H D (1983), Acta Cryst. A39, 876-881'
_refine_ls_abs_structure_Flack 0.005(6)
_refine_ls_extinction_method none
_refine_ls_goodness_of_fit_ref 1.031
_refine_ls_hydrogen_treatment isotropic
_refine_ls_matrix_type full
_refine_ls_number_parameters 651
_refine_ls_number_reflns 9143
_refine_ls_number_restraints 1
_refine_ls_restrained_S_all 1.031
_refine_ls_R_factor_all 0.0189
_refine_ls_R_factor_gt 0.0184
_refine_ls_shift/su_max 0.002
_refine_ls_shift/su_mean 0.000
_refine_ls_structure_factor_coef Fsqd
_refine_ls_weighting_details 'calc w=1/[\s^2^(Fo^2^)+(0.0200P)^2^+0.0000P] where P=(Fo^2^+2Fc^2^)/3'
_refine_ls_weighting_scheme calc
_refine_ls_wR_factor_gt 0.0434
_refine_ls_wR_factor_ref 0.0435
_reflns_number_gt 8945
_reflns_number_total 9143
_reflns_threshold_expression >2sigma(I)
_cod_data_source_file ja0550935si20050804_115108_1.cif
_cod_data_source_block tf2402m
_cod_database_code 4112117

loop_
_symmetry_equiv_pos_as_xyz
'x, y, z'
'-x, y+1/2, -z'

loop_
_atom_site_label
_atom_site_type_symbol
_atom_site_fract_x
_atom_site_fract_y
_atom_site_fract_z
_atom_site_U_iso_or_equiv
_atom_site_adp_type
_atom_site_occupancy
_atom_site_symmetry_multiplicity
_atom_site_calc_flag
Co1 Co 0.066024(16) 0.312181(19) 0.220345(12) 0.01018(4) Uani 1 1 d
Fe1 Fe -0.189053(17) 0.64713(2) 0.199885(14) 0.01437(5) Uani 1 1 d
C1 C 0.06291(12) 0.50423(15) 0.21866(9) 0.0113(3) Uani 1 1 d
Fe2 Fe 0.288150(17) 0.65234(2) 0.065496(14) 0.01144(5) Uani 1 1 d
C2 C 0.16918(12) 0.45334(14) 0.18247(10) 0.0108(3) Uani 1 1 d
Fe3 Fe 0.433120(18) 0.22726(2) 0.279784(14) 0.01379(5) Uani 1 1 d
C3 C 0.20330(12) 0.40292(14) 0.26801(9) 0.0111(3) Uani 1 1 d
Fe4 Fe 0.143668(18) 0.61081(2) 0.473865(14) 0.01280(5) Uani 1 1 d
C4 C 0.09870(12) 0.45638(15) 0.30482(10) 0.0113(3) Uani 1 1 d
C5 C -0.09161(14) 0.23648(17) 0.18976(11) 0.0191(3) Uani 1 1 d
H5 H -0.155(2) 0.292(2) 0.1875(14) 0.034(6) Uiso 1 1 d
C6 C -0.04786(15) 0.17551(16) 0.26651(11) 0.0193(3) Uani 1 1 d
H6 H -0.0799(17) 0.181(2) 0.3226(14) 0.028(6) Uiso 1 1 d
C7 C 0.05576(15) 0.11391(17) 0.24528(12) 0.0194(3) Uani 1 1 d
H7 H 0.1069(18) 0.065(2) 0.2819(14) 0.031(6) Uiso 1 1 d
C8 C 0.07597(14) 0.13586(17) 0.15544(11) 0.0178(3) Uani 1 1 d
H8 H 0.1352(17) 0.108(2) 0.1242(13) 0.030(6) Uiso 1 1 d
C9 C -0.01565(15) 0.21122(17) 0.12072(11) 0.0191(3) Uani 1 1 d
H9 H -0.0289(17) 0.232(2) 0.0646(14) 0.030(6) Uiso 1 1 d
C11 C -0.01835(12) 0.59919(16) 0.18334(10) 0.0128(3) Uani 1 1 d
C12 C -0.08292(13) 0.58962(17) 0.10263(10) 0.0157(3) Uani 1 1 d
H12 H -0.0906(16) 0.514(2) 0.0742(12) 0.018(5) Uiso 1 1 d
C13 C -0.13131(14) 0.71372(18) 0.08345(11) 0.0201(3) Uani 1 1 d
H13 H -0.1831(17) 0.729(2) 0.0332(13) 0.028(5) Uiso 1 1 d
C14 C -0.09922(14) 0.80048(18) 0.15171(11) 0.0198(3) Uani 1 1 d
H14 H -0.1185(18) 0.889(2) 0.1575(15) 0.035(6) Uiso 1 1 d
C15 C -0.03126(13) 0.73036(17) 0.21370(11) 0.0155(3) Uani 1 1 d
H15 H 0.0014(18) 0.761(2) 0.2647(14) 0.030(6) Uiso 1 1 d
C16 C -0.26224(15) 0.5408(2) 0.29737(12) 0.0254(4) Uani 1 1 d
H16 H -0.2252(17) 0.480(2) 0.3353(14) 0.028(6) Uiso 1 1 d
C17 C -0.27838(15) 0.6752(2) 0.31144(12) 0.0293(4) Uani 1 1 d
H17 H -0.2543(17) 0.724(2) 0.3677(14) 0.027(5) Uiso 1 1 d
C18 C -0.33920(15) 0.7269(2) 0.23835(14) 0.0266(4) Uani 1 1 d
H18 H -0.3587(19) 0.804(3) 0.2304(15) 0.034(6) Uiso 1 1 d
C19 C -0.35983(13) 0.6239(2) 0.17880(12) 0.0234(4) Uani 1 1 d
H19 H -0.3967(17) 0.624(2) 0.1228(13) 0.027(5) Uiso 1 1 d
C20 C -0.31292(14) 0.50876(19) 0.21520(12) 0.0225(4) Uani 1 1 d
H20 H -0.3186(17) 0.426(2) 0.1915(13) 0.020(5) Uiso 1 1 d
C21 C 0.22594(13) 0.47395(15) 0.09965(10) 0.0114(3) Uani 1 1 d
C22 C 0.17444(13) 0.51762(15) 0.01927(10) 0.0125(3) Uani 1 1 d
H22 H 0.0998(15) 0.5306(18) 0.0064(11) 0.011(4) Uiso 1 1 d
C23 C 0.26195(14) 0.53795(16) -0.04221(10) 0.0144(3) Uani 1 1 d
H23 H 0.2566(14) 0.5650(17) -0.0955(12) 0.009(4) Uiso 1 1 d
C24 C 0.36786(14) 0.50715(16) -0.00095(11) 0.0152(3) Uani 1 1 d
H24 H 0.4402(17) 0.516(2) -0.0251(13) 0.026(5) Uiso 1 1 d
C25 C 0.34684(13) 0.46805(15) 0.08622(11) 0.0136(3) Uani 1 1 d
H25 H 0.3989(15) 0.4459(19) 0.1273(12) 0.012(4) Uiso 1 1 d
C26 C 0.39647(14) 0.80775(16) 0.07274(11) 0.0195(3) Uani 1 1 d
H26 H 0.4732(16) 0.813(2) 0.0473(12) 0.018(5) Uiso 1 1 d
C27 C 0.29418(15) 0.84342(16) 0.02788(12) 0.0208(3) Uani 1 1 d
H27 H 0.2853(17) 0.877(2) -0.0315(14) 0.025(5) Uiso 1 1 d
C28 C 0.20205(14) 0.82266(16) 0.08516(11) 0.0173(3) Uani 1 1 d
H28 H 0.1229(16) 0.8375(19) 0.0715(12) 0.018(5) Uiso 1 1 d
C29 C 0.24733(14) 0.77433(16) 0.16550(11) 0.0156(3) Uani 1 1 d
H29 H 0.2052(15) 0.7518(18) 0.2161(12) 0.014(4) Uiso 1 1 d
C30 C 0.36772(14) 0.76459(16) 0.15780(11) 0.0177(3) Uani 1 1 d
H30 H 0.4214(17) 0.735(2) 0.2016(13) 0.027(5) Uiso 1 1 d
C31 C 0.30738(13) 0.35694(15) 0.31201(10) 0.0124(3) Uani 1 1 d
C32 C 0.31563(13) 0.25240(16) 0.37381(10) 0.0160(3) Uani 1 1 d
H32 H 0.2539(16) 0.1907(19) 0.3832(12) 0.019(5) Uiso 1 1 d
C33 C 0.42715(14) 0.25359(18) 0.41192(11) 0.0186(3) Uani 1 1 d
H33 H 0.4574(17) 0.201(2) 0.4516(13) 0.023(5) Uiso 1 1 d
C34 C 0.48931(14) 0.35553(17) 0.37352(11) 0.0180(3) Uani 1 1 d
H34 H 0.5680(17) 0.379(2) 0.3847(13) 0.026(5) Uiso 1 1 d
C35 C 0.41681(13) 0.41994(16) 0.31165(10) 0.0143(3) Uani 1 1 d
H35 H 0.4360(16) 0.496(2) 0.2793(12) 0.023(5) Uiso 1 1 d
C36 C 0.49478(19) 0.04406(19) 0.26332(14) 0.0310(5) Uani 1 1 d
H36 H 0.5137(19) -0.012(2) 0.3043(15) 0.033(6) Uiso 1 1 d
C37 C 0.38736(18) 0.05832(19) 0.21981(15) 0.0301(4) Uani 1 1 d
H37 H 0.330(2) 0.015(3) 0.2289(15) 0.041(7) Uiso 1 1 d
C38 C 0.39697(14) 0.15784(19) 0.15690(11) 0.0228(4) Uani 1 1 d
H38 H 0.3341(18) 0.189(2) 0.1223(14) 0.031(6) Uiso 1 1 d
C39 C 0.51011(14) 0.20590(18) 0.16129(11) 0.0199(3) Uani 1 1 d
H39 H 0.5363(19) 0.266(3) 0.1247(15) 0.037(7) Uiso 1 1 d
C40 C 0.57094(14) 0.1358(2) 0.22687(11) 0.0248(4) Uani 1 1 d
H40 H 0.6495(16) 0.148(2) 0.2406(12) 0.023(5) Uiso 1 1 d
C41 C 0.06289(12) 0.47808(15) 0.39403(10) 0.0121(3) Uani 1 1 d
C42 C -0.01449(13) 0.57691(16) 0.42210(10) 0.0140(3) Uani 1 1 d
H42 H -0.0530(13) 0.6282(19) 0.3868(11) 0.011(4) Uiso 1 1 d
C43 C -0.01769(14) 0.57474(16) 0.51476(10) 0.0158(3) Uani 1 1 d
H43 H -0.0589(15) 0.628(2) 0.5493(12) 0.017(5) Uiso 1 1 d
C44 C 0.05806(14) 0.47540(17) 0.54504(10) 0.0164(3) Uani 1 1 d
H44 H 0.0776(16) 0.453(2) 0.6037(14) 0.027(5) Uiso 1 1 d
C45 C 0.10832(13) 0.41654(16) 0.47127(10) 0.0144(3) Uani 1 1 d
H45 H 0.1658(14) 0.3536(18) 0.4739(10) 0.006(4) Uiso 1 1 d
C46 C 0.19324(15) 0.78922(18) 0.52017(12) 0.0226(4) Uani 1 1 d
H46 H 0.1498(19) 0.845(2) 0.5488(14) 0.034(6) Uiso 1 1 d
C47 C 0.26662(15) 0.69049(19) 0.55358(12) 0.0238(4) Uani 1 1 d
H47 H 0.2796(18) 0.664(2) 0.6111(15) 0.036(6) Uiso 1 1 d
C48 C 0.31719(13) 0.62628(18) 0.48149(11) 0.0211(3) Uani 1 1 d
H48 H 0.3674(18) 0.552(2) 0.4880(14) 0.030(6) Uiso 1 1 d
C49 C 0.27562(14) 0.68528(17) 0.40417(12) 0.0201(3) Uani 1 1 d
H49 H 0.2933(15) 0.655(2) 0.3423(12) 0.020(5) Uiso 1 1 d
C50 C 0.19936(15) 0.78610(17) 0.42732(12) 0.0214(4) Uani 1 1 d
H50 H 0.158(2) 0.841(3) 0.3905(16) 0.042(7) Uiso 1 1 d

loop_
_atom_site_aniso_label
_atom_site_aniso_U_11
_atom_site_aniso_U_22
_atom_site_aniso_U_33
_atom_site_aniso_U_23
_atom_site_aniso_U_13
_atom_site_aniso_U_12
Co1 0.01033(9) 0.01024(10) 0.00996(9) -0.00044(7) -0.00009(7) -0.00125(7)
Fe1 0.00946(9) 0.01840(11) 0.01525(10) 0.00176(9) 0.00041(7) 0.00246(9)
C1 0.0110(7) 0.0107(7) 0.0123(7) 0.0000(5) -0.0004(5) -0.0011(5)
Fe2 0.01140(9) 0.00982(10) 0.01314(10) -0.00001(8) 0.00138(7) -0.00057(8)
C2 0.0106(7) 0.0094(7) 0.0123(7) -0.0010(5) -0.0005(5) 0.0009(5)
Fe3 0.01253(11) 0.01350(11) 0.01533(11) -0.00174(9) 0.00067(8) 0.00336(8)
C3 0.0116(7) 0.0107(7) 0.0109(7) -0.0012(5) 0.0008(5) -0.0014(5)
Fe4 0.01223(10) 0.01419(11) 0.01193(10) -0.00327(8) -0.00081(8) 0.00039(8)
C4 0.0107(7) 0.0103(7) 0.0128(7) -0.0012(5) -0.0019(5) -0.0015(5)
C5 0.0124(7) 0.0178(8) 0.0271(9) -0.0015(7) -0.0022(6) -0.0044(6)
C6 0.0229(8) 0.0167(8) 0.0185(8) -0.0009(6) 0.0040(6) -0.0089(6)
C7 0.0232(8) 0.0116(7) 0.0233(8) 0.0022(7) -0.0032(6) -0.0034(6)
C8 0.0186(7) 0.0135(8) 0.0214(8) -0.0065(6) 0.0035(6) -0.0018(6)
C9 0.0241(8) 0.0188(8) 0.0141(8) -0.0011(6) -0.0057(6) -0.0073(7)
C11 0.0087(6) 0.0166(7) 0.0131(7) 0.0017(6) 0.0020(5) -0.0003(6)
C12 0.0130(7) 0.0214(9) 0.0126(7) -0.0007(6) 0.0019(5) 0.0022(6)
C13 0.0138(7) 0.0297(10) 0.0169(8) 0.0080(7) 0.0013(6) 0.0047(7)
C14 0.0174(8) 0.0163(8) 0.0258(9) 0.0083(7) 0.0031(6) 0.0050(6)
C15 0.0118(7) 0.0165(7) 0.0184(8) 0.0014(6) 0.0007(6) -0.0004(6)
C16 0.0125(8) 0.0406(11) 0.0232(9) 0.0111(8) 0.0017(6) -0.0038(7)
C17 0.0154(8) 0.0495(13) 0.0232(9) -0.0086(9) 0.0070(7) -0.0045(8)
C18 0.0139(8) 0.0286(10) 0.0375(11) -0.0022(9) 0.0067(7) 0.0061(7)
C19 0.0094(7) 0.0348(10) 0.0260(9) 0.0017(8) -0.0018(6) 0.0021(7)
C20 0.0107(7) 0.0272(10) 0.0297(9) 0.0015(8) 0.0023(6) -0.0035(7)
C21 0.0123(7) 0.0089(7) 0.0129(7) -0.0005(5) 0.0020(5) 0.0003(5)
C22 0.0137(7) 0.0120(7) 0.0119(7) -0.0012(6) -0.0001(5) -0.0012(5)
C23 0.0184(8) 0.0135(7) 0.0113(7) 0.0001(6) 0.0013(6) -0.0017(6)
C24 0.0141(7) 0.0125(7) 0.0192(8) 0.0001(6) 0.0046(6) 0.0005(6)
C25 0.0111(7) 0.0119(7) 0.0177(8) 0.0022(6) 0.0013(6) 0.0005(6)
C26 0.0179(8) 0.0124(7) 0.0283(9) -0.0038(7) 0.0060(6) -0.0041(6)
C27 0.0274(9) 0.0110(8) 0.0241(9) 0.0023(6) 0.0034(7) -0.0001(7)
C28 0.0170(8) 0.0119(7) 0.0231(8) -0.0026(6) 0.0000(6) 0.0015(6)
C29 0.0160(7) 0.0129(7) 0.0181(8) -0.0046(6) 0.0030(6) -0.0022(6)
C30 0.0159(8) 0.0145(7) 0.0227(8) -0.0039(6) -0.0023(6) -0.0018(6)
C31 0.0117(7) 0.0129(7) 0.0125(7) -0.0032(6) 0.0002(5) 0.0028(5)
C32 0.0146(7) 0.0195(8) 0.0141(7) 0.0016(6) 0.0012(6) 0.0025(6)
C33 0.0175(8) 0.0240(9) 0.0143(8) 0.0012(6) 0.0000(6) 0.0063(7)
C34 0.0130(7) 0.0241(8) 0.0169(8) -0.0061(7) -0.0018(6) 0.0037(6)
C35 0.0130(7) 0.0141(8) 0.0157(8) -0.0032(6) -0.0010(6) 0.0013(6)
C36 0.0397(12) 0.0197(10) 0.0339(11) -0.0009(8) 0.0089(9) 0.0156(8)
C37 0.0310(11) 0.0164(9) 0.0434(12) -0.0113(8) 0.0084(9) -0.0016(8)
C38 0.0212(8) 0.0246(9) 0.0225(8) -0.0127(7) -0.0026(6) 0.0027(7)
C39 0.0196(8) 0.0254(9) 0.0147(8) -0.0065(7) 0.0024(6) 0.0039(7)
C40 0.0202(8) 0.0325(11) 0.0218(8) -0.0073(8) 0.0007(6) 0.0137(8)
C41 0.0103(7) 0.0126(7) 0.0132(7) -0.0013(6) -0.0003(5) -0.0024(6)
C42 0.0111(7) 0.0157(8) 0.0152(7) -0.0012(6) -0.0004(6) 0.0001(6)
C43 0.0143(7) 0.0178(8) 0.0155(8) -0.0035(6) 0.0030(6) 0.0026(6)
C44 0.0198(8) 0.0185(8) 0.0111(7) 0.0010(6) 0.0012(6) 0.0000(6)
C45 0.0154(7) 0.0145(7) 0.0134(7) -0.0004(6) 0.0001(6) -0.0006(6)
C46 0.0205(8) 0.0189(9) 0.0284(9) -0.0133(7) 0.0008(7) -0.0030(7)
C47 0.0185(8) 0.0309(10) 0.0218(9) -0.0083(7) -0.0050(7) -0.0050(7)
C48 0.0132(7) 0.0241(9) 0.0258(9) -0.0057(7) -0.0022(6) -0.0005(7)
C49 0.0156(7) 0.0208(8) 0.0239(9) -0.0039(7) 0.0024(6) -0.0050(6)
C50 0.0207(8) 0.0174(9) 0.0260(9) -0.0014(7) 0.0001(7) -0.0041(7)

loop_
_atom_type_symbol
_atom_type_description
_atom_type_scat_dispersion_real
_atom_type_scat_dispersion_imag
_atom_type_scat_source
C C 0.0033 0.0016 'International Tables Vol C Tables 4.2.6.8 and 6.1.1.4'
H H 0.0000 0.0000 'International Tables Vol C Tables 4.2.6.8 and 6.1.1.4'
Fe Fe 0.3463 0.8444 'International Tables Vol C Tables 4.2.6.8 and 6.1.1.4'
Co Co 0.3494 0.9721 'International Tables Vol C Tables 4.2.6.8 and 6.1.1.4'

loop_
_geom_angle_atom_site_label_1
_geom_angle_atom_site_label_2
_geom_angle_atom_site_label_3
_geom_angle
C1 Co1 C2 43.65(6)
C1 Co1 C3 63.30(6)
C2 Co1 C3 43.04(6)
C1 Co1 C4 43.17(6)
C2 Co1 C4 62.39(6)
C3 Co1 C4 43.20(6)
C1 Co1 C5 111.06(7)
C2 Co1 C5 139.75(7)
C3 Co1 C5 169.09(7)
C4 Co1 C5 126.09(7)
C1 Co1 C9 118.97(6)
C2 Co1 C9 115.40(6)
C3 Co1 C9 150.23(7)
C4 Co1 C9 158.54(7)
C5 Co1 C9 40.34(7)
C1 Co1 C8 150.42(6)
C2 Co1 C8 117.32(6)
C3 Co1 C8 122.23(6)
C4 Co1 C8 161.27(6)
C5 Co1 C8 67.56(7)
C9 Co1 C8 40.17(7)
C1 Co1 C6 132.05(7)
C2 Co1 C6 175.38(7)
C3 Co1 C6 135.75(6)
C4 Co1 C6 113.48(6)
C5 Co1 C6 40.22(7)
C9 Co1 C6 67.55(7)
C8 Co1 C6 67.28(7)
C1 Co1 C7 169.13(7)
C2 Co1 C7 144.00(6)
C3 Co1 C7 116.23(6)
C4 Co1 C7 128.26(7)
C5 Co1 C7 67.36(7)
C9 Co1 C7 67.37(7)
C8 Co1 C7 40.00(7)
C6 Co1 C7 39.88(7)
C13 Fe1 C19 104.12(7)
C13 Fe1 C18 114.94(8)
C19 Fe1 C18 40.57(8)
C13 Fe1 C14 40.71(7)
C19 Fe1 C14 123.14(7)
C18 Fe1 C14 104.47(8)
C13 Fe1 C17 150.37(8)
C19 Fe1 C17 68.24(7)
C18 Fe1 C17 40.65(8)
C14 Fe1 C17 118.06(8)
C13 Fe1 C12 40.81(7)
C19 Fe1 C12 117.50(7)
C18 Fe1 C12 150.12(7)
C14 Fe1 C12 68.52(7)
C17 Fe1 C12 168.21(8)
C13 Fe1 C15 68.55(7)
C19 Fe1 C15 161.88(7)
C18 Fe1 C15 125.98(8)
C14 Fe1 C15 40.74(6)
C17 Fe1 C15 109.46(7)
C12 Fe1 C15 68.48(7)
C13 Fe1 C20 125.57(7)
C19 Fe1 C20 40.47(7)
C18 Fe1 C20 68.08(8)
C14 Fe1 C20 161.59(7)
C17 Fe1 C20 68.00(8)
C12 Fe1 C20 109.04(7)
C15 Fe1 C20 156.93(7)
C13 Fe1 C16 165.09(8)
C19 Fe1 C16 68.16(7)
C18 Fe1 C16 68.12(8)
C14 Fe1 C16 154.19(8)
C17 Fe1 C16 40.32(9)
C12 Fe1 C16 130.16(8)
C15 Fe1 C16 122.56(7)
C20 Fe1 C16 40.50(7)
C13 Fe1 C11 68.64(6)
C19 Fe1 C11 153.92(7)
C18 Fe1 C11 165.46(7)
C14 Fe1 C11 68.51(6)
C17 Fe1 C11 130.24(7)
C12 Fe1 C11 40.79(6)
C15 Fe1 C11 40.62(6)
C20 Fe1 C11 122.41(7)
C16 Fe1 C11 112.34(7)
C11 C1 C4 137.12(14)
C11 C1 C2 130.59(13)
C4 C1 C2 89.38(11)
C11 C1 Co1 133.17(11)
C4 C1 Co1 69.33(8)
C2 C1 Co1 68.53(8)
C30 Fe2 C25 105.60(7)
C30 Fe2 C22 155.93(7)
C25 Fe2 C22 68.94(6)
C30 Fe2 C29 40.87(6)
C25 Fe2 C29 122.48(7)
C22 Fe2 C29 120.97(6)
C30 Fe2 C24 123.40(7)
C25 Fe2 C24 40.72(6)
C22 Fe2 C24 68.59(7)
C29 Fe2 C24 159.67(7)
C30 Fe2 C26 40.81(7)
C25 Fe2 C26 120.62(7)
C22 Fe2 C26 162.09(7)
C29 Fe2 C26 68.58(6)
C24 Fe2 C26 107.87(7)
C30 Fe2 C23 160.98(7)
C25 Fe2 C23 68.67(6)
C22 Fe2 C23 40.77(6)
C29 Fe2 C23 157.49(6)
C24 Fe2 C23 40.66(6)
C26 Fe2 C23 125.25(7)
C30 Fe2 C21 119.44(7)
C25 Fe2 C21 41.30(6)
C22 Fe2 C21 41.06(6)
C29 Fe2 C21 105.55(6)
C24 Fe2 C21 69.04(6)
C26 Fe2 C21 155.75(7)
C23 Fe2 C21 69.02(6)
C30 Fe2 C28 68.59(7)
C25 Fe2 C28 159.78(7)
C22 Fe2 C28 108.02(7)
C29 Fe2 C28 40.64(7)
C24 Fe2 C28 158.48(7)
C26 Fe2 C28 68.44(7)
C23 Fe2 C28 122.93(7)
C21 Fe2 C28 123.29(6)
C30 Fe2 C27 68.55(7)
C25 Fe2 C27 157.11(7)
C22 Fe2 C27 125.37(7)
C29 Fe2 C27 68.43(7)
C24 Fe2 C27 122.78(7)
C26 Fe2 C27 40.63(7)
C23 Fe2 C27 109.27(7)
C21 Fe2 C27 161.05(7)
C28 Fe2 C27 40.65(7)
C3 C2 C21 135.25(13)
C3 C2 C1 90.47(11)
C21 C2 C1 132.90(13)
C3 C2 Co1 68.66(8)
C21 C2 Co1 130.69(11)
C1 C2 Co1 67.82(8)
C32 Fe3 C37 104.59(8)
C32 Fe3 C36 117.01(8)
C37 Fe3 C36 40.96(9)
C32 Fe3 C33 40.90(6)
C37 Fe3 C33 123.14(8)
C36 Fe3 C33 105.33(8)
C32 Fe3 C34 68.62(7)
C37 Fe3 C34 160.98(8)
C36 Fe3 C34 124.87(8)
C33 Fe3 C34 40.36(7)
C32 Fe3 C38 124.34(7)
C37 Fe3 C38 40.46(8)
C36 Fe3 C38 68.40(8)
C33 Fe3 C38 160.85(7)
C34 Fe3 C38 157.76(8)
C32 Fe3 C35 68.91(7)
C37 Fe3 C35 155.27(8)
C36 Fe3 C35 163.49(8)
C33 Fe3 C35 68.36(7)
C34 Fe3 C35 40.69(6)
C38 Fe3 C35 122.44(7)
C32 Fe3 C40 152.94(7)
C37 Fe3 C40 68.51(8)
C36 Fe3 C40 40.69(8)
C33 Fe3 C40 119.61(7)
C34 Fe3 C40 109.00(7)
C38 Fe3 C40 68.21(7)
C35 Fe3 C40 127.94(7)
C32 Fe3 C39 163.10(7)
C37 Fe3 C39 68.08(8)
C36 Fe3 C39 68.15(8)
C33 Fe3 C39 155.85(7)
C34 Fe3 C39 123.10(7)
C38 Fe3 C39 40.43(7)
C35 Fe3 C39 111.00(7)
C40 Fe3 C39 40.39(7)
C32 Fe3 C31 41.07(6)
C37 Fe3 C31 118.51(7)
C36 Fe3 C31 152.67(8)
C33 Fe3 C31 68.77(6)
C34 Fe3 C31 68.77(6)
C38 Fe3 C31 108.00(7)
C35 Fe3 C31 41.04(6)
C40 Fe3 C31 165.31(7)
C39 Fe3 C31 127.71(7)
C2 C3 C31 137.86(13)
C2 C3 C4 89.69(11)
C31 C3 C4 129.95(13)
C2 C3 Co1 68.29(8)
C31 C3 Co1 132.99(11)
C4 C3 Co1 68.77(8)
C42 Fe4 C45 68.96(6)
C42 Fe4 C43 40.77(6)
C45 Fe4 C43 68.80(6)
C42 Fe4 C47 158.43(7)
C45 Fe4 C47 123.03(7)
C43 Fe4 C47 122.61(7)
C42 Fe4 C44 68.68(6)
C45 Fe4 C44 40.70(6)
C43 Fe4 C44 40.85(7)
C47 Fe4 C44 107.67(7)
C42 Fe4 C48 159.45(7)
C45 Fe4 C48 106.23(7)
C43 Fe4 C48 157.91(7)
C47 Fe4 C48 40.81(7)
C44 Fe4 C48 121.50(7)
C42 Fe4 C46 122.66(7)
C45 Fe4 C46 160.11(7)
C43 Fe4 C46 108.42(7)
C47 Fe4 C46 40.64(8)
C44 Fe4 C46 124.39(7)
C48 Fe4 C46 68.54(7)
C42 Fe4 C49 123.74(7)
C45 Fe4 C49 120.77(7)
C43 Fe4 C49 160.83(7)
C47 Fe4 C49 68.18(7)
C44 Fe4 C49 156.60(7)
C48 Fe4 C49 40.27(7)
C46 Fe4 C49 68.44(7)
C42 Fe4 C50 108.07(7)
C45 Fe4 C50 156.93(7)
C43 Fe4 C50 124.81(7)
C47 Fe4 C50 68.22(8)
C44 Fe4 C50 161.37(7)
C48 Fe4 C50 68.10(7)
C46 Fe4 C50 40.73(7)
C49 Fe4 C50 40.54(7)
C42 Fe4 C41 41.09(6)
C45 Fe4 C41 41.06(6)
C43 Fe4 C41 68.95(6)
C47 Fe4 C41 159.28(7)
C44 Fe4 C41 68.81(6)
C48 Fe4 C41 122.30(6)
C46 Fe4 C41 158.01(7)
C49 Fe4 C41 106.49(6)
C50 Fe4 C41 121.62(7)
C41 C4 C1 135.45(14)
C41 C4 C3 132.65(13)
C1 C4 C3 90.43(12)
C41 C4 Co1 131.76(11)
C1 C4 Co1 67.50(8)
C3 C4 Co1 68.03(8)
C6 C5 C9 108.24(15)
C6 C5 Co1 70.62(9)
C9 C5 Co1 70.27(9)
C7 C6 C5 107.84(15)
C7 C6 Co1 70.20(10)
C5 C6 Co1 69.16(9)
C6 C7 C8 108.21(15)
C6 C7 Co1 69.92(10)
C8 C7 Co1 69.78(10)
C7 C8 C9 108.04(14)
C7 C8 Co1 70.23(9)
C9 C8 Co1 69.71(10)
C5 C9 C8 107.66(15)
C5 C9 Co1 69.39(9)
C8 C9 Co1 70.12(9)
C15 C11 C12 106.55(13)
C15 C11 C1 125.43(14)
C12 C11 C1 126.95(14)
C15 C11 Fe1 68.33(9)
C12 C11 Fe1 68.22(8)
C1 C11 Fe1 137.35(11)
C13 C12 C11 108.49(14)
C13 C12 Fe1 69.24(9)
C11 C12 Fe1 70.99(8)
C14 C13 C12 108.14(14)
C14 C13 Fe1 69.81(9)
C12 C13 Fe1 69.96(9)
C13 C14 C15 108.08(15)
C13 C14 Fe1 69.49(10)
C15 C14 Fe1 69.86(9)
C14 C15 C11 108.71(14)
C14 C15 Fe1 69.40(9)
C11 C15 Fe1 71.06(9)
C17 C16 C20 107.89(18)
C17 C16 Fe1 69.48(11)
C20 C16 Fe1 69.72(10)
C16 C17 C18 108.22(18)
C16 C17 Fe1 70.19(11)
C18 C17 Fe1 69.64(10)
C19 C18 C17 107.82(18)
C19 C18 Fe1 69.63(10)
C17 C18 Fe1 69.70(10)
C20 C19 C18 108.12(16)
C20 C19 Fe1 70.21(9)
C18 C19 Fe1 69.80(10)
C19 C20 C16 107.96(18)
C19 C20 Fe1 69.33(10)
C16 C20 Fe1 69.78(10)
C22 C21 C25 106.93(13)
C22 C21 C2 126.83(14)
C25 C21 C2 125.90(14)
C22 C21 Fe2 69.30(9)
C25 C21 Fe2 69.08(9)
C2 C21 Fe2 121.58(10)
C23 C22 C21 108.43(14)
C23 C22 Fe2 69.73(9)
C21 C22 Fe2 69.64(8)
C24 C23 C22 108.11(14)
C24 C23 Fe2 69.66(9)
C22 C23 Fe2 69.50(9)
C23 C24 C25 108.33(14)
C23 C24 Fe2 69.69(9)
C25 C24 Fe2 69.44(9)
C24 C25 C21 108.20(13)
C24 C25 Fe2 69.84(9)
C21 C25 Fe2 69.62(9)
C27 C26 C30 108.03(15)
C27 C26 Fe2 69.85(9)
C30 C26 Fe2 69.36(9)
C26 C27 C28 108.03(15)
C26 C27 Fe2 69.52(10)
C28 C27 Fe2 69.63(10)
C29 C28 C27 108.07(15)
C29 C28 Fe2 69.56(9)
C27 C28 Fe2 69.72(9)
C28 C29 C30 107.95(15)
C28 C29 Fe2 69.80(9)
C30 C29 Fe2 69.33(9)
C26 C30 C29 107.91(15)
C26 C30 Fe2 69.83(9)
C29 C30 Fe2 69.79(9)
C32 C31 C35 106.90(13)
C32 C31 C3 126.25(14)
C35 C31 C3 126.25(14)
C32 C31 Fe3 68.48(9)
C35 C31 Fe3 69.20(9)
C3 C31 Fe3 134.14(11)
C33 C32 C31 108.30(14)
C33 C32 Fe3 70.07(9)
C31 C32 Fe3 70.45(9)
C34 C33 C32 108.35(15)
C34 C33 Fe3 69.99(10)
C32 C33 Fe3 69.03(9)
C33 C34 C35 108.33(15)
C33 C34 Fe3 69.65(10)
C35 C34 Fe3 69.68(9)
C34 C35 C31 108.10(15)
C34 C35 Fe3 69.63(10)
C31 C35 Fe3 69.75(9)
C40 C36 C37 107.88(18)
C40 C36 Fe3 70.33(11)
C37 C36 Fe3 69.40(11)
C38 C37 C36 108.20(18)
C38 C37 Fe3 70.44(11)
C36 C37 Fe3 69.63(11)
C37 C38 C39 107.90(17)
C37 C38 Fe3 69.10(10)
C39 C38 Fe3 70.00(9)
C40 C39 C38 108.38(17)
C40 C39 Fe3 69.72(9)
C38 C39 Fe3 69.57(10)
C39 C40 C36 107.64(16)
C39 C40 Fe3 69.89(9)
C36 C40 Fe3 68.98(10)
C42 C41 C45 107.02(13)
C42 C41 C4 125.92(14)
C45 C41 C4 126.65(14)
C42 C41 Fe4 68.84(9)
C45 C41 Fe4 69.00(9)
C4 C41 Fe4 121.51(10)
C43 C42 C41 108.52(14)
C43 C42 Fe4 69.85(9)
C41 C42 Fe4 70.07(9)
C42 C43 C44 107.91(14)
C42 C43 Fe4 69.38(9)
C44 C43 Fe4 69.67(9)
C45 C44 C43 108.23(14)
C45 C44 Fe4 69.47(9)
C43 C44 Fe4 69.49(9)
C44 C45 C41 108.32(14)
C44 C45 Fe4 69.82(9)
C41 C45 Fe4 69.93(9)
C47 C46 C50 107.53(16)
C47 C46 Fe4 69.59(10)
C50 C46 Fe4 69.75(10)
C46 C47 C48 108.11(16)
C46 C47 Fe4 69.77(10)
C48 C47 Fe4 69.65(9)
C49 C48 C47 107.98(16)
C49 C48 Fe4 69.93(9)
C47 C48 Fe4 69.54(9)
C48 C49 C50 108.32(16)
C48 C49 Fe4 69.79(10)
C50 C49 Fe4 69.80(10)
C49 C50 C46 108.06(16)
C49 C50 Fe4 69.66(10)
C46 C50 Fe4 69.52(10)

loop_
_geom_bond_atom_site_label_1
_geom_bond_atom_site_label_2
_geom_bond_distance
Co1 C1 1.9758(16)
Co1 C2 1.9857(15)
Co1 C3 1.9907(14)
Co1 C4 2.0010(15)
Co1 C5 2.0558(16)
Co1 C9 2.0674(16)
Co1 C8 2.0727(17)
Co1 C6 2.0751(16)
Co1 C7 2.0787(18)
Fe1 C13 2.0399(17)
Fe1 C19 2.0413(16)
Fe1 C18 2.0435(18)
Fe1 C14 2.0441(17)
Fe1 C17 2.0443(18)
Fe1 C12 2.0495(15)
Fe1 C15 2.0502(16)
Fe1 C20 2.0529(18)
Fe1 C16 2.0537(18)
Fe1 C11 2.0867(14)
C1 C11 1.463(2)
C1 C4 1.463(2)
C1 C2 1.473(2)
Fe2 C30 2.0390(17)
Fe2 C25 2.0399(16)
Fe2 C22 2.0425(15)
Fe2 C29 2.0451(16)
Fe2 C24 2.0451(16)
Fe2 C26 2.0452(17)
Fe2 C23 2.0455(16)
Fe2 C21 2.0471(15)
Fe2 C28 2.0484(17)
Fe2 C27 2.0497(17)
C2 C3 1.459(2)
C2 C21 1.461(2)
Fe3 C32 2.0319(16)
Fe3 C37 2.0333(19)
Fe3 C36 2.0364(18)
Fe3 C33 2.0457(17)
Fe3 C34 2.0502(17)
Fe3 C38 2.0508(16)
Fe3 C35 2.0509(16)
Fe3 C40 2.0542(16)
Fe3 C39 2.0565(17)
Fe3 C31 2.0583(15)
C3 C31 1.464(2)
C3 C4 1.470(2)
Fe4 C42 2.0371(16)
Fe4 C45 2.0411(16)
Fe4 C43 2.0433(16)
Fe4 C47 2.0456(17)
Fe4 C44 2.0457(17)
Fe4 C48 2.0471(16)
Fe4 C46 2.0480(17)
Fe4 C49 2.0490(17)
Fe4 C50 2.0509(18)
Fe4 C41 2.0535(15)
C4 C41 1.456(2)
C5 C6 1.420(2)
C5 C9 1.422(2)
C6 C7 1.417(3)
C7 C8 1.420(2)
C8 C9 1.422(2)
C11 C15 1.436(2)
C11 C12 1.442(2)
C12 C13 1.426(2)
C13 C14 1.420(3)
C14 C15 1.425(2)
C16 C17 1.412(3)
C16 C20 1.421(3)
C17 C18 1.420(3)
C18 C19 1.416(3)
C19 C20 1.416(3)
C21 C22 1.434(2)
C21 C25 1.441(2)
C22 C23 1.424(2)
C23 C24 1.421(2)
C24 C25 1.421(2)
C26 C27 1.422(2)
C26 C30 1.424(2)
C27 C28 1.423(2)
C28 C29 1.422(2)
C29 C30 1.426(2)
C31 C32 1.435(2)
C31 C35 1.441(2)
C32 C33 1.425(2)
C33 C34 1.413(3)
C34 C35 1.426(2)
C36 C40 1.422(3)
C36 C37 1.424(3)
C37 C38 1.412(3)
C38 C39 1.419(2)
C39 C40 1.419(2)
C41 C42 1.436(2)
C41 C45 1.436(2)
C42 C43 1.421(2)
C43 C44 1.427(2)
C44 C45 1.421(2)
C46 C47 1.421(3)
C46 C50 1.427(3)
C47 C48 1.427(2)
C48 C49 1.410(2)
C49 C50 1.420(2)
